data_7711330
loop_
_publ_author_name
'Li, Hai-Jun'
'Feng, Rui'
'Shi, Xianghui'
'Wei, Junnian'
'Xi, Zhenfeng'

_publ_section_title
;
 Synthesis and Isolation of Dinuclear N,C-Chelate Organoboron Compounds
 Bridged by Neutral, Anionic, and Dianionic 4,4&#x2019;-Bipyridine via
 Reductive Coupling of Pyridines
;
_journal_name_full 'Dalton Transactions'
_journal_paper_doi 10.1039/D2DT02650C
_journal_year 2022
_chemical_formula_moiety 'C18 H36 K N2 O6, C58 H58 B2 N2, 2(C4 H8 O), [+ solvents]'
_chemical_formula_sum 'C80 H102 B2 K N4 O7'
_chemical_formula_weight 1292.37
_space_group_crystal_system monoclinic
_space_group_IT_number 14
_space_group_name_Hall '-P 2ybc'
_space_group_name_H-M_alt 'P 1 21/c 1'
_atom_sites_solution_hydrogens geom
_audit_creation_date 2022-02-16
_audit_creation_method
;
Olex2 1.3
(compiled 2020.11.12 svn.r5f609507 for OlexSys, GUI svn.r6408)
;
_audit_update_record
;
2022-06-22 deposited with the CCDC.	2022-09-23 downloaded from the CCDC.
;
_cell_angle_alpha 90
_cell_angle_beta 107.383(3)
_cell_angle_gamma 90
_cell_formula_units_Z 4
_cell_length_a 13.8912(4)
_cell_length_b 26.8301(7)
_cell_length_c 22.9414(6)
_cell_measurement_reflns_used 29346
_cell_measurement_temperature 180.00(10)
_cell_measurement_theta_max 28.2630
_cell_measurement_theta_min 2.1650
_cell_volume 8159.8(4)
_computing_cell_refinement 'CrysAlisPro 1.171.39.33c (Rigaku OD, 2017)'
_computing_data_collection 'CrysAlisPro 1.171.39.33c (Rigaku OD, 2017)'
_computing_data_reduction 'CrysAlisPro 1.171.39.33c (Rigaku OD, 2017)'
_computing_molecular_graphics 'Olex2 1.3 (Dolomanov et al., 2009)'
_computing_publication_material 'Olex2 1.3 (Dolomanov et al., 2009)'
_computing_structure_refinement 'SHELXL 2018/3 (Sheldrick, 2015)'
_computing_structure_solution 'SHELXT 2014/5 (Sheldrick, 2014)'
_diffrn_ambient_environment N~2~
_diffrn_ambient_temperature 180.00(10)
_diffrn_detector 'CCD plate'
_diffrn_measured_fraction_theta_full 0.999
_diffrn_measured_fraction_theta_max 0.999
_diffrn_measurement_details
;
List of Runs (angles in degrees, time in seconds):

  # Type    Start    End  Width  t~exp~   \w     \q     \k     \f   Frames
#--------------------------------------------------------------------------
  1  \w    -56.00 -22.00   0.50    6.00    --  -16.00 -77.00  60.00   68
  2  \w   -104.00 -71.00   0.50    6.00    --  -16.00 -77.00  60.00   66
  3  \w    -77.00  36.00   0.50    6.00    --  -16.00  37.00 -60.00  226
  4  \w    -70.00  24.00   0.50    6.00    --  -16.00 -77.00  90.00  188
  5  \w   -105.00 -20.00   0.50    6.00    --  -16.00 -57.00   0.00  170
  6  \w      3.00  47.00   0.50    6.00    --   16.20  77.00 -60.00   88
  7  \w     80.00 105.00   0.50    6.00    --   16.20  77.00-120.00   50
  8  \w     16.00  51.00   0.50    6.00    --   16.20  77.00-120.00   70
  9  \w    -31.00  60.00   0.50    6.00    --   16.20 -82.00   0.00  182
 10  \w    -49.00  46.00   0.50    6.00    --   16.20 -57.00 120.00  190
;
_diffrn_measurement_device 'four-circle diffractometer'
_diffrn_measurement_device_type 'XtaLAB AFC12 (RINC): Kappa single'
_diffrn_measurement_method '\w scans'
_diffrn_orient_matrix_type 'CrysAlisPro convention (1999,Acta A55,543-557)'
_diffrn_orient_matrix_UB_11 0.0356423000
_diffrn_orient_matrix_UB_12 -0.0186248000
_diffrn_orient_matrix_UB_13 -0.0009915000
_diffrn_orient_matrix_UB_21 0.0262856000
_diffrn_orient_matrix_UB_22 0.0174314000
_diffrn_orient_matrix_UB_23 -0.0128442000
_diffrn_orient_matrix_UB_31 0.0300008000
_diffrn_orient_matrix_UB_32 0.0069062000
_diffrn_orient_matrix_UB_33 0.0297572000
_diffrn_radiation_monochromator mirror
_diffrn_radiation_probe x-ray
_diffrn_radiation_type 'Mo K\a'
_diffrn_radiation_wavelength 0.71073
_diffrn_reflns_av_R_equivalents 0.0300
_diffrn_reflns_av_unetI/netI 0.0229
_diffrn_reflns_Laue_measured_fraction_full 0.999
_diffrn_reflns_Laue_measured_fraction_max 0.999
_diffrn_reflns_limit_h_max 17
_diffrn_reflns_limit_h_min -17
_diffrn_reflns_limit_k_max 33
_diffrn_reflns_limit_k_min -33
_diffrn_reflns_limit_l_max 28
_diffrn_reflns_limit_l_min -28
_diffrn_reflns_number 100990
_diffrn_reflns_point_group_measured_fraction_full 0.999
_diffrn_reflns_point_group_measured_fraction_max 0.999
_diffrn_reflns_theta_full 26.000
_diffrn_reflns_theta_max 26.022
_diffrn_reflns_theta_min 2.009
_diffrn_source 'Rotating-anode X-ray tube'
_diffrn_source_type 'Rigaku (Mo) X-ray Source'
_exptl_absorpt_coefficient_mu 0.115
_exptl_absorpt_correction_T_max 1.00000
_exptl_absorpt_correction_T_min 0.74722
_exptl_absorpt_correction_type multi-scan
_exptl_absorpt_process_details
;
CrysAlisPro 1.171.39.33c (Rigaku Oxford Diffraction, 2017)
Empirical absorption correction using spherical harmonics,
 implemented in SCALE3 ABSPACK scaling algorithm.
;
_exptl_crystal_colour green
_exptl_crystal_colour_primary green
_exptl_crystal_density_diffrn 1.052
_exptl_crystal_description block
_exptl_crystal_F_000 2780
_exptl_crystal_size_max 0.27
_exptl_crystal_size_mid 0.22
_exptl_crystal_size_min 0.15
_refine_diff_density_max 0.339
_refine_diff_density_min -0.352
_refine_diff_density_rms 0.043
_refine_ls_extinction_method none
_refine_ls_goodness_of_fit_ref 1.036
_refine_ls_hydrogen_treatment constr
_refine_ls_matrix_type full
_refine_ls_number_parameters 859
_refine_ls_number_reflns 16076
_refine_ls_number_restraints 0
_refine_ls_restrained_S_all 1.036
_refine_ls_R_factor_all 0.0632
_refine_ls_R_factor_gt 0.0514
_refine_ls_shift/su_max 0.002
_refine_ls_shift/su_mean 0.000
_refine_ls_structure_factor_coef Fsqd
_refine_ls_weighting_details 'w=1/[\s^2^(Fo^2^)+(0.0780P)^2^+2.7335P] where P=(Fo^2^+2Fc^2^)/3'
_refine_ls_weighting_scheme calc
_refine_ls_wR_factor_gt 0.1406
_refine_ls_wR_factor_ref 0.1483
_reflns_Friedel_coverage 0.000
_reflns_number_gt 12900
_reflns_number_total 16076
_reflns_threshold_expression 'I > 2\s(I)'
_cod_data_source_file d2dt02650c2.cif
_cod_data_source_block exp_6238
_cod_database_code 7711330
_shelx_shelxl_version_number 2018/3
_chemical_oxdiff_formula 'C H O N B K'
_shelx_space_group_comment
;
The symmetry employed for this shelxl refinement is uniquely defined
by the following loop, which should always be used as a source of
symmetry information in preference to the above space-group names.
They are only intended as comments.
;
_shelx_estimated_absorpt_t_max 0.983
_shelx_estimated_absorpt_t_min 0.970
_reflns_odcompleteness_completeness 99.94
_reflns_odcompleteness_iscentric 1
_reflns_odcompleteness_theta 27.42
_olex2_refinement_description
;
1. Fixed Uiso
 At 1.2 times of:
  All C(H) groups, All C(H,H) groups
 At 1.5 times of:
  All C(H,H,H) groups
2.a Secondary CH2 refined with riding coordinates:
 C69(H6,H7), C70(H8,H9), C68(H17,H18), C67(H19,H20), C64(H34,H35), C74(H36,
 H37), C61(H38,H39), C75(H40,H41), C62(H42,H43), C76(H44,H45), C73(H46,H47),
 C63(H48,H49), C66(H53,H54), C72(H55,H56), C71(H57,H58), C59(H59,H60), C60(H61,
 H62), C65(H63,H64), C92(H92A,H92B), C91(H91A,H91B), C94(H94A,H94B), C93(H93A,
 H93B)
2.b Aromatic/amide H refined with riding coordinates:
 C2(H), C1(HA), C34(HB), C32(HC), C4(HD), C31(HE), C7(HF), C14(HG), C16(HH),
 C10(HI), C9(HJ), C8(HK), C23(HL), C25(HM), C37(HN), C40(HU), C39(H2), C55(H3),
 C53(H4), C38(H5), C44(H10), C46(H30)
2.c Idealised Me refined as rotating group:
 C30(HO,HP,HQ), C18(HR,HS,HT), C20(HV,HW,HX), C27(HY,HZ,H1), C29(H11,H12,H13),
 C50(H14,H15,H16), C28(H21,H22,H23), C57(H24,H25,H26), C48(H27,H28,H29),
 C19(H31,H32,H33), C58(H50,H51,H52), C49(H65,H66,H67)
;
_smtbx_masks_void_probe_radius 1.2
_smtbx_masks_void_truncation_radius 1.2
_olex2_submission_special_instructions 'No special instructions were received'
_oxdiff_exptl_absorpt_empirical_details
;
Empirical correction (ABSPACK) includes:
- Absorption correction using spherical harmonics
- Frame scaling
;
_oxdiff_exptl_absorpt_empirical_full_max 1.337
_oxdiff_exptl_absorpt_empirical_full_min 0.807

loop_
_space_group_symop_operation_xyz
'x, y, z'
'-x, y+1/2, -z+1/2'
'-x, -y, -z'
'x, -y-1/2, z-1/2'

loop_
_atom_site_label
_atom_site_type_symbol
_atom_site_fract_x
_atom_site_fract_y
_atom_site_fract_z
_atom_site_U_iso_or_equiv
_atom_site_adp_type
_atom_site_occupancy
_atom_site_site_symmetry_order
_atom_site_calc_flag
_atom_site_refinement_flags_posn
_atom_site_refinement_flags_adp
_atom_site_refinement_flags_occupancy
_atom_site_disorder_assembly
_atom_site_disorder_group
K1 K 0.66466(3) 0.13510(2) 0.66849(2) 0.04394(11) Uani 1 1 d . . . . .
O5 O 0.77602(10) 0.14092(5) 0.79395(6) 0.0487(3) Uani 1 1 d . . . . .
N1 N 0.20218(9) 0.52626(5) 0.49481(5) 0.0272(3) Uani 1 1 d . . . . .
N2 N 0.32288(9) 0.35339(5) 0.74148(6) 0.0318(3) Uani 1 1 d . . . . .
O6 O 0.46475(11) 0.14631(5) 0.67375(7) 0.0570(4) Uani 1 1 d . . . . .
O8 O 0.66439(11) 0.03043(5) 0.65961(6) 0.0560(4) Uani 1 1 d . . . . .
O2 O 0.86123(12) 0.18133(5) 0.70653(7) 0.0604(4) Uani 1 1 d . . . . .
O3 O 0.69369(12) 0.08784(6) 0.56324(6) 0.0602(4) Uani 1 1 d . . . . .
O4 O 0.54421(14) 0.21180(5) 0.60535(6) 0.0656(4) Uani 1 1 d . . . . .
C3 C 0.24971(11) 0.45652(6) 0.59252(7) 0.0284(3) Uani 1 1 d . . . . .
C33 C 0.27485(11) 0.42241(6) 0.64269(7) 0.0290(3) Uani 1 1 d . . . . .
C6 C 0.33371(11) 0.50430(6) 0.45778(7) 0.0306(3) Uani 1 1 d . . . . .
C2 C 0.16644(11) 0.49041(6) 0.58142(7) 0.0289(3) Uani 1 1 d . . . . .
H H 0.125214 0.489679 0.606746 0.035 Uiso 1 1 calc R U . . .
C5 C 0.28212(11) 0.49422(6) 0.50362(7) 0.0281(3) Uani 1 1 d . . . . .
C1 C 0.14658(11) 0.52361(6) 0.53456(7) 0.0287(3) Uani 1 1 d . . . . .
HA H 0.092702 0.545456 0.529426 0.034 Uiso 1 1 calc R U . . .
C34 C 0.36185(11) 0.39165(6) 0.65660(7) 0.0311(3) Uani 1 1 d . . . . .
HB H 0.404983 0.393742 0.632519 0.037 Uiso 1 1 calc R U . . .
C35 C 0.38385(11) 0.35893(6) 0.70464(7) 0.0302(3) Uani 1 1 d . . . . .
C12 C 0.10896(11) 0.55720(6) 0.37534(7) 0.0280(3) Uani 1 1 d . . . . .
C11 C 0.29631(11) 0.54801(6) 0.42527(7) 0.0311(3) Uani 1 1 d . . . . .
C32 C 0.21645(11) 0.41762(6) 0.68434(7) 0.0322(3) Uani 1 1 d . . . . .
HC H 0.159784 0.437572 0.679211 0.039 Uiso 1 1 calc R U . . .
C13 C 0.06070(11) 0.51106(6) 0.35559(7) 0.0312(3) Uani 1 1 d . . . . .
C4 C 0.30649(11) 0.46043(6) 0.55048(7) 0.0306(3) Uani 1 1 d . . . . .
HD H 0.361594 0.439508 0.554893 0.037 Uiso 1 1 calc R U . . .
C21 C 0.18822(12) 0.61977(6) 0.47711(7) 0.0303(3) Uani 1 1 d . . . . .
N4 N 0.59836(14) 0.07412(6) 0.75788(8) 0.0528(4) Uani 1 1 d . . . . .
C17 C 0.09190(12) 0.59533(6) 0.33048(7) 0.0341(3) Uani 1 1 d . . . . .
C31 C 0.24227(12) 0.38449(6) 0.73116(7) 0.0342(4) Uani 1 1 d . . . . .
HE H 0.202838 0.383002 0.757505 0.041 Uiso 1 1 calc R U . . .
C26 C 0.27466(12) 0.64377(6) 0.51578(7) 0.0344(4) Uani 1 1 d . . . . .
C36 C 0.47043(11) 0.32566(6) 0.72561(7) 0.0331(3) Uani 1 1 d . . . . .
C7 C 0.40873(12) 0.47519(7) 0.44579(7) 0.0380(4) Uani 1 1 d . . . . .
HF H 0.431030 0.446164 0.467856 0.046 Uiso 1 1 calc R U . . .
C14 C -0.00151(12) 0.50504(7) 0.29591(8) 0.0387(4) Uani 1 1 d . . . . .
HG H -0.032718 0.474393 0.284514 0.046 Uiso 1 1 calc R U . . .
C22 C 0.09414(12) 0.64083(6) 0.47613(7) 0.0344(4) Uani 1 1 d . . . . .
C41 C 0.46740(12) 0.29941(6) 0.77801(7) 0.0348(4) Uani 1 1 d . . . . .
C16 C 0.02891(13) 0.58759(7) 0.27149(8) 0.0404(4) Uani 1 1 d . . . . .
HH H 0.018596 0.613632 0.243546 0.048 Uiso 1 1 calc R U . . .
C10 C 0.33956(12) 0.56186(7) 0.37989(8) 0.0386(4) Uani 1 1 d . . . . .
HI H 0.317242 0.590603 0.357218 0.046 Uiso 1 1 calc R U . . .
C51 C 0.36629(13) 0.34286(6) 0.85848(7) 0.0380(4) Uani 1 1 d . . . . .
C9 C 0.41485(13) 0.53360(8) 0.36814(8) 0.0444(4) Uani 1 1 d . . . . .
HJ H 0.442875 0.543819 0.338024 0.053 Uiso 1 1 calc R U . . .
C15 C -0.01883(13) 0.54277(7) 0.25286(8) 0.0442(4) Uani 1 1 d . . . . .
C8 C 0.44929(13) 0.49018(8) 0.40062(8) 0.0437(4) Uani 1 1 d . . . . .
HK H 0.499480 0.471302 0.391951 0.052 Uiso 1 1 calc R U . . .
C23 C 0.08907(14) 0.68400(7) 0.50928(8) 0.0406(4) Uani 1 1 d . . . . .
HL H 0.026110 0.697434 0.506431 0.049 Uiso 1 1 calc R U . . .
C25 C 0.26633(14) 0.68622(6) 0.54898(7) 0.0408(4) Uani 1 1 d . . . . .
HM H 0.324866 0.700831 0.573968 0.049 Uiso 1 1 calc R U . . .
C37 C 0.54834(12) 0.32002(7) 0.69925(8) 0.0404(4) Uani 1 1 d . . . . .
HN H 0.548656 0.338484 0.665004 0.049 Uiso 1 1 calc R U . . .
C42 C 0.30364(13) 0.25846(7) 0.78644(8) 0.0386(4) Uani 1 1 d . . . . .
C30 C 0.37989(13) 0.62438(7) 0.52375(9) 0.0470(4) Uani 1 1 d . . . . .
HO H 0.382894 0.589636 0.534150 0.070 Uiso 1 1 calc R U . . .
HP H 0.427145 0.642543 0.555836 0.070 Uiso 1 1 calc R U . . .
HQ H 0.396502 0.628628 0.486331 0.070 Uiso 1 1 calc R U . . .
C18 C 0.07497(13) 0.46554(6) 0.39621(8) 0.0387(4) Uani 1 1 d . . . . .
HR H 0.144164 0.455084 0.407118 0.058 Uiso 1 1 calc R U . . .
HS H 0.032381 0.439103 0.374740 0.058 Uiso 1 1 calc R U . . .
HT H 0.057410 0.473555 0.432531 0.058 Uiso 1 1 calc R U . . .
C40 C 0.54442(13) 0.26456(7) 0.80095(8) 0.0430(4) Uani 1 1 d . . . . .
HU H 0.543590 0.245071 0.834322 0.052 Uiso 1 1 calc R U . . .
C24 C 0.17424(15) 0.70745(6) 0.54615(8) 0.0421(4) Uani 1 1 d . . . . .
C43 C 0.23080(14) 0.24120(7) 0.73323(9) 0.0469(4) Uani 1 1 d . . . . .
C52 C 0.45055(15) 0.37109(7) 0.89205(9) 0.0462(4) Uani 1 1 d . . . . .
C56 C 0.28253(15) 0.34321(7) 0.88142(8) 0.0434(4) Uani 1 1 d . . . . .
C20 C 0.13990(15) 0.64648(7) 0.34324(8) 0.0448(4) Uani 1 1 d . . . . .
HV H 0.097074 0.668164 0.357757 0.067 Uiso 1 1 calc R U . . .
HW H 0.148650 0.659892 0.306361 0.067 Uiso 1 1 calc R U . . .
HX H 0.204375 0.643785 0.373693 0.067 Uiso 1 1 calc R U . . .
C27 C -0.00674(13) 0.61884(7) 0.44068(9) 0.0448(4) Uani 1 1 d . . . . .
HY H -0.024349 0.629939 0.399037 0.067 Uiso 1 1 calc R U . . .
HZ H -0.057455 0.629513 0.458648 0.067 Uiso 1 1 calc R U . . .
H1 H -0.002395 0.583126 0.441884 0.067 Uiso 1 1 calc R U . . .
C39 C 0.62175(14) 0.25848(8) 0.77506(9) 0.0493(5) Uani 1 1 d . . . . .
H2 H 0.672305 0.235272 0.791493 0.059 Uiso 1 1 calc R U . . .
C55 C 0.28773(18) 0.36806(7) 0.93623(9) 0.0533(5) Uani 1 1 d . . . . .
H3 H 0.231332 0.367617 0.950133 0.064 Uiso 1 1 calc R U . . .
C54 C 0.37255(19) 0.39301(8) 0.97027(9) 0.0578(6) Uani 1 1 d . . . . .
N3 N 0.7348(2) 0.19534(8) 0.57969(9) 0.0762(6) Uani 1 1 d . . . . .
C53 C 0.45287(18) 0.39438(8) 0.94681(9) 0.0562(5) Uani 1 1 d . . . . .
H4 H 0.510859 0.411485 0.968278 0.067 Uiso 1 1 calc R U . . .
C38 C 0.62478(13) 0.28663(7) 0.72483(9) 0.0476(4) Uani 1 1 d . . . . .
H5 H 0.678137 0.282982 0.708507 0.057 Uiso 1 1 calc R U . . .
C47 C 0.33513(15) 0.22379(7) 0.83523(9) 0.0475(4) Uani 1 1 d . . . . .
C69 C 0.76017(17) 0.10194(8) 0.83204(9) 0.0536(5) Uani 1 1 d . . . . .
H6 H 0.790119 0.110923 0.874583 0.064 Uiso 1 1 calc R U . . .
H7 H 0.792353 0.071658 0.824179 0.064 Uiso 1 1 calc R U . . .
C70 C 0.65045(18) 0.09322(8) 0.81980(9) 0.0589(5) Uani 1 1 d . . . . .
H8 H 0.640864 0.069590 0.849584 0.071 Uiso 1 1 calc R U . . .
H9 H 0.618904 0.124312 0.825655 0.071 Uiso 1 1 calc R U . . .
C44 C 0.19031(17) 0.19323(9) 0.73058(11) 0.0616(6) Uani 1 1 d . . . . .
H10 H 0.140182 0.183548 0.695514 0.074 Uiso 1 1 calc R U . . .
C29 C 0.18319(15) 0.31748(8) 0.85026(10) 0.0537(5) Uani 1 1 d . . . . .
H11 H 0.170728 0.318464 0.806796 0.081 Uiso 1 1 calc R U . . .
H12 H 0.129564 0.334268 0.860685 0.081 Uiso 1 1 calc R U . . .
H13 H 0.186443 0.283434 0.863571 0.081 Uiso 1 1 calc R U . . .
C50 C 0.40844(17) 0.23665(8) 0.89698(9) 0.0557(5) Uani 1 1 d . . . . .
H14 H 0.456519 0.260605 0.891740 0.083 Uiso 1 1 calc R U . . .
H15 H 0.443147 0.207036 0.915492 0.083 Uiso 1 1 calc R U . . .
H16 H 0.372063 0.250434 0.922789 0.083 Uiso 1 1 calc R U . . .
C68 C 0.88043(17) 0.15040(9) 0.80627(11) 0.0615(6) Uani 1 1 d . . . . .
H17 H 0.913521 0.121149 0.796391 0.074 Uiso 1 1 calc R U . . .
H18 H 0.910071 0.157557 0.849373 0.074 Uiso 1 1 calc R U . . .
C67 C 0.89601(18) 0.19343(8) 0.76945(11) 0.0628(6) Uani 1 1 d . . . . .
H19 H 0.859542 0.222177 0.777471 0.075 Uiso 1 1 calc R U . . .
H20 H 0.967137 0.201820 0.780824 0.075 Uiso 1 1 calc R U . . .
C28 C 0.16507(19) 0.75357(8) 0.58173(10) 0.0587(5) Uani 1 1 d . . . . .
H21 H 0.119500 0.776630 0.555313 0.088 Uiso 1 1 calc R U . . .
H22 H 0.230171 0.768841 0.597621 0.088 Uiso 1 1 calc R U . . .
H23 H 0.139707 0.744587 0.614905 0.088 Uiso 1 1 calc R U . . .
B1 B 0.19545(13) 0.56686(6) 0.44193(8) 0.0282(4) Uani 1 1 d . . . . .
C45 C 0.2221(2) 0.15966(8) 0.77826(12) 0.0677(7) Uani 1 1 d . . . . .
C57 C 0.54197(16) 0.37903(9) 0.87050(12) 0.0648(6) Uani 1 1 d . . . . .
H24 H 0.580725 0.348839 0.875873 0.097 Uiso 1 1 calc R U . . .
H25 H 0.582651 0.405279 0.893870 0.097 Uiso 1 1 calc R U . . .
H26 H 0.520683 0.388031 0.828067 0.097 Uiso 1 1 calc R U . . .
C48 C 0.19042(17) 0.27278(9) 0.67638(9) 0.0619(6) Uani 1 1 d . . . . .
H27 H 0.152702 0.300253 0.685179 0.093 Uiso 1 1 calc R U . . .
H28 H 0.147296 0.252863 0.644350 0.093 Uiso 1 1 calc R U . . .
H29 H 0.245694 0.285247 0.663608 0.093 Uiso 1 1 calc R U . . .
C46 C 0.29522(19) 0.17570(8) 0.82940(11) 0.0612(6) Uani 1 1 d . . . . .
H30 H 0.319246 0.153529 0.861644 0.073 Uiso 1 1 calc R U . . .
B2 B 0.36351(14) 0.31275(7) 0.79499(8) 0.0341(4) Uani 1 1 d . . . . .
C19 C -0.08645(18) 0.53474(10) 0.18836(9) 0.0678(6) Uani 1 1 d . . . . .
H31 H -0.051699 0.514882 0.166214 0.102 Uiso 1 1 calc R U . . .
H32 H -0.103757 0.566389 0.168458 0.102 Uiso 1 1 calc R U . . .
H33 H -0.146811 0.517858 0.189465 0.102 Uiso 1 1 calc R U . . .
C64 C 0.48862(19) 0.07919(9) 0.74437(12) 0.0692(6) Uani 1 1 d . . . . .
H34 H 0.469632 0.067403 0.779369 0.083 Uiso 1 1 calc R U . . .
H35 H 0.456231 0.057663 0.710155 0.083 Uiso 1 1 calc R U . . .
C74 C 0.6581(2) 0.01028(8) 0.60103(11) 0.0677(7) Uani 1 1 d . . . . .
H36 H 0.589220 0.012534 0.574596 0.081 Uiso 1 1 calc R U . . .
H37 H 0.677251 -0.024618 0.605146 0.081 Uiso 1 1 calc R U . . .
C61 C 0.4383(2) 0.20894(9) 0.59724(12) 0.0784(8) Uani 1 1 d . . . . .
H38 H 0.407724 0.184916 0.565518 0.094 Uiso 1 1 calc R U . . .
H39 H 0.407471 0.241159 0.584554 0.094 Uiso 1 1 calc R U . . .
C75 C 0.6047(2) 0.00321(8) 0.68885(11) 0.0661(6) Uani 1 1 d . . . . .
H40 H 0.620571 -0.032001 0.688988 0.079 Uiso 1 1 calc R U . . .
H41 H 0.533779 0.007535 0.666813 0.079 Uiso 1 1 calc R U . . .
C62 C 0.42040(18) 0.19379(9) 0.65500(12) 0.0689(7) Uani 1 1 d . . . . .
H42 H 0.449385 0.218315 0.686406 0.083 Uiso 1 1 calc R U . . .
H43 H 0.348430 0.192189 0.649367 0.083 Uiso 1 1 calc R U . . .
C76 C 0.6252(2) 0.02150(8) 0.75329(11) 0.0655(6) Uani 1 1 d . . . . .
H44 H 0.587607 0.001105 0.773809 0.079 Uiso 1 1 calc R U . . .
H45 H 0.696379 0.017141 0.774580 0.079 Uiso 1 1 calc R U . . .
C73 C 0.7259(2) 0.03801(9) 0.57348(11) 0.0696(7) Uani 1 1 d . . . . .
H46 H 0.794395 0.036933 0.600655 0.084 Uiso 1 1 calc R U . . .
H47 H 0.725178 0.022582 0.535117 0.084 Uiso 1 1 calc R U . . .
C63 C 0.44864(19) 0.13093(10) 0.72949(11) 0.0690(6) Uani 1 1 d . . . . .
H48 H 0.377121 0.131644 0.725454 0.083 Uiso 1 1 calc R U . . .
H49 H 0.482908 0.153494 0.762133 0.083 Uiso 1 1 calc R U . . .
O1 O -0.1231(2) 0.72624(12) 0.54752(18) 0.1460(12) Uani 1 1 d . . . . .
C58 C 0.3761(3) 0.41952(10) 1.02932(11) 0.0824(8) Uani 1 1 d . . . . .
H50 H 0.313634 0.414274 1.038334 0.124 Uiso 1 1 calc R U . . .
H51 H 0.385986 0.454572 1.024956 0.124 Uiso 1 1 calc R U . . .
H52 H 0.430755 0.406490 1.062006 0.124 Uiso 1 1 calc R U . . .
C66 C 0.8748(2) 0.22220(9) 0.67050(12) 0.0773(7) Uani 1 1 d . . . . .
H53 H 0.945232 0.232038 0.682806 0.093 Uiso 1 1 calc R U . . .
H54 H 0.835118 0.250381 0.676540 0.093 Uiso 1 1 calc R U . . .
C72 C 0.7518(3) 0.11430(11) 0.53194(12) 0.0869(9) Uani 1 1 d . . . . .
H55 H 0.745168 0.098632 0.492833 0.104 Uiso 1 1 calc R U . . .
H56 H 0.822400 0.113762 0.555726 0.104 Uiso 1 1 calc R U . . .
C71 C 0.7150(3) 0.16695(11) 0.52240(12) 0.0934(10) Uani 1 1 d . . . . .
H57 H 0.747539 0.183622 0.495825 0.112 Uiso 1 1 calc R U . . .
H58 H 0.642963 0.166797 0.501944 0.112 Uiso 1 1 calc R U . . .
C59 C 0.6748(3) 0.24153(10) 0.56838(14) 0.1011(11) Uani 1 1 d . . . . .
H59 H 0.687479 0.258983 0.534371 0.121 Uiso 1 1 calc R U . . .
H60 H 0.697876 0.262772 0.604066 0.121 Uiso 1 1 calc R U . . .
C60 C 0.5652(3) 0.23405(11) 0.55473(12) 0.0971(11) Uani 1 1 d . . . . .
H61 H 0.530755 0.265862 0.545731 0.117 Uiso 1 1 calc R U . . .
H62 H 0.540801 0.212786 0.519159 0.117 Uiso 1 1 calc R U . . .
C65 C 0.8423(3) 0.20734(11) 0.60430(13) 0.0940(10) Uani 1 1 d . . . . .
H63 H 0.857883 0.234343 0.580497 0.113 Uiso 1 1 calc R U . . .
H64 H 0.881290 0.178527 0.599327 0.113 Uiso 1 1 calc R U . . .
C92 C -0.2107(3) 0.65147(12) 0.53086(14) 0.0932(9) Uani 1 1 d . . . . .
H92A H -0.183571 0.622064 0.516830 0.112 Uiso 1 1 calc R U . . .
H92B H -0.260471 0.641113 0.550416 0.112 Uiso 1 1 calc R U . . .
C91 C -0.1322(2) 0.67951(19) 0.57212(13) 0.1129(14) Uani 1 1 d . . . . .
H91A H -0.147127 0.683635 0.610541 0.135 Uiso 1 1 calc R U . . .
H91B H -0.068940 0.661602 0.580172 0.135 Uiso 1 1 calc R U . . .
C49 C 0.1785(3) 0.10709(11) 0.77340(17) 0.1107(12) Uani 1 1 d . . . . .
H65 H 0.112917 0.108225 0.779206 0.166 Uiso 1 1 calc R U . . .
H66 H 0.222168 0.086313 0.804198 0.166 Uiso 1 1 calc R U . . .
H67 H 0.173031 0.093667 0.733751 0.166 Uiso 1 1 calc R U . . .
C94 C -0.2044(3) 0.73153(15) 0.4949(2) 0.1356(17) Uani 1 1 d . . . . .
H94A H -0.180812 0.742109 0.461083 0.163 Uiso 1 1 calc R U . . .
H94B H -0.250718 0.756516 0.501243 0.163 Uiso 1 1 calc R U . . .
C93 C -0.2545(3) 0.68418(13) 0.48133(18) 0.1259(15) Uani 1 1 d . . . . .
H93A H -0.326027 0.688078 0.476074 0.151 Uiso 1 1 calc R U . . .
H93B H -0.246374 0.670725 0.443843 0.151 Uiso 1 1 calc R U . . .

loop_
_atom_site_aniso_label
_atom_site_aniso_U_11
_atom_site_aniso_U_22
_atom_site_aniso_U_33
_atom_site_aniso_U_23
_atom_site_aniso_U_13
_atom_site_aniso_U_12
K1 0.0648(3) 0.0337(2) 0.0353(2) 0.00536(15) 0.01797(18) 0.00522(17)
O5 0.0597(8) 0.0420(7) 0.0420(7) 0.0110(6) 0.0118(6) 0.0039(6)
N1 0.0249(6) 0.0291(7) 0.0275(6) 0.0021(5) 0.0077(5) 0.0002(5)
N2 0.0289(6) 0.0360(7) 0.0302(7) 0.0056(6) 0.0084(5) 0.0022(5)
O6 0.0632(9) 0.0475(8) 0.0582(9) -0.0063(7) 0.0149(7) 0.0116(7)
O8 0.0743(9) 0.0343(7) 0.0528(8) -0.0049(6) 0.0090(7) -0.0002(6)
O2 0.0800(10) 0.0441(8) 0.0659(9) -0.0024(7) 0.0353(8) -0.0085(7)
O3 0.0804(10) 0.0560(9) 0.0453(8) -0.0034(7) 0.0203(7) 0.0128(8)
O4 0.0987(13) 0.0453(8) 0.0432(8) 0.0123(6) 0.0065(8) 0.0155(8)
C3 0.0268(7) 0.0297(8) 0.0277(7) -0.0011(6) 0.0064(6) -0.0028(6)
C33 0.0273(7) 0.0310(8) 0.0272(7) 0.0004(6) 0.0059(6) -0.0018(6)
C6 0.0241(7) 0.0402(9) 0.0264(7) 0.0003(6) 0.0059(6) -0.0010(6)
C2 0.0274(7) 0.0322(8) 0.0294(8) 0.0000(6) 0.0118(6) -0.0010(6)
C5 0.0234(7) 0.0319(8) 0.0286(7) -0.0024(6) 0.0070(6) -0.0007(6)
C1 0.0246(7) 0.0303(8) 0.0323(8) 0.0002(6) 0.0103(6) 0.0005(6)
C34 0.0287(7) 0.0353(8) 0.0309(8) 0.0018(7) 0.0113(6) -0.0011(6)
C35 0.0275(7) 0.0320(8) 0.0308(8) -0.0008(6) 0.0081(6) -0.0013(6)
C12 0.0259(7) 0.0296(8) 0.0286(8) 0.0003(6) 0.0086(6) 0.0028(6)
C11 0.0246(7) 0.0386(9) 0.0283(8) -0.0008(7) 0.0054(6) -0.0052(6)
C32 0.0271(7) 0.0378(9) 0.0314(8) 0.0044(7) 0.0083(6) 0.0045(6)
C13 0.0266(7) 0.0321(8) 0.0353(8) -0.0038(7) 0.0097(6) 0.0025(6)
C4 0.0255(7) 0.0350(8) 0.0307(8) 0.0014(6) 0.0076(6) 0.0037(6)
C21 0.0341(8) 0.0291(8) 0.0270(7) 0.0036(6) 0.0081(6) -0.0029(6)
N4 0.0688(11) 0.0450(9) 0.0461(9) 0.0087(7) 0.0197(8) -0.0049(8)
C17 0.0355(8) 0.0342(9) 0.0316(8) 0.0010(7) 0.0085(7) 0.0024(7)
C31 0.0290(8) 0.0421(9) 0.0334(8) 0.0058(7) 0.0121(6) 0.0035(7)
C26 0.0401(9) 0.0327(8) 0.0275(8) 0.0040(6) 0.0060(7) -0.0071(7)
C36 0.0300(8) 0.0319(8) 0.0347(8) -0.0008(7) 0.0057(6) 0.0012(6)
C7 0.0304(8) 0.0519(10) 0.0316(8) 0.0017(8) 0.0090(7) 0.0066(7)
C14 0.0335(8) 0.0377(9) 0.0422(9) -0.0107(7) 0.0073(7) -0.0027(7)
C22 0.0387(9) 0.0337(9) 0.0306(8) -0.0002(7) 0.0100(7) -0.0012(7)
C41 0.0340(8) 0.0345(9) 0.0321(8) -0.0009(7) 0.0038(7) 0.0016(7)
C16 0.0425(9) 0.0450(10) 0.0315(8) 0.0064(7) 0.0075(7) 0.0085(8)
C10 0.0347(8) 0.0483(10) 0.0332(8) 0.0043(7) 0.0108(7) -0.0054(7)
C51 0.0450(9) 0.0355(9) 0.0319(8) 0.0096(7) 0.0088(7) 0.0084(7)
C9 0.0328(9) 0.0714(13) 0.0320(9) 0.0032(9) 0.0142(7) -0.0066(8)
C15 0.0384(9) 0.0566(11) 0.0324(9) -0.0068(8) 0.0027(7) 0.0046(8)
C8 0.0318(8) 0.0668(13) 0.0347(9) -0.0022(8) 0.0134(7) 0.0075(8)
C23 0.0497(10) 0.0371(9) 0.0373(9) 0.0011(7) 0.0166(8) 0.0030(8)
C25 0.0518(10) 0.0373(9) 0.0293(8) 0.0000(7) 0.0061(7) -0.0127(8)
C37 0.0356(9) 0.0438(10) 0.0428(10) 0.0005(8) 0.0132(7) 0.0033(7)
C42 0.0424(9) 0.0382(9) 0.0398(9) 0.0027(7) 0.0190(7) 0.0008(7)
C30 0.0369(9) 0.0490(11) 0.0471(10) -0.0053(8) 0.0003(8) -0.0097(8)
C18 0.0365(9) 0.0285(8) 0.0472(10) -0.0034(7) 0.0068(7) -0.0043(7)
C40 0.0420(9) 0.0443(10) 0.0378(9) 0.0038(8) 0.0045(7) 0.0104(8)
C24 0.0650(12) 0.0328(9) 0.0302(8) -0.0015(7) 0.0169(8) -0.0049(8)
C43 0.0468(10) 0.0485(11) 0.0489(11) -0.0025(9) 0.0195(9) -0.0061(8)
C52 0.0539(11) 0.0381(10) 0.0417(10) 0.0002(8) 0.0067(8) 0.0068(8)
C56 0.0568(11) 0.0403(10) 0.0350(9) 0.0110(8) 0.0165(8) 0.0101(8)
C20 0.0623(12) 0.0342(9) 0.0384(9) 0.0079(7) 0.0157(8) -0.0029(8)
C27 0.0326(9) 0.0482(11) 0.0531(11) -0.0103(9) 0.0122(8) 0.0017(8)
C39 0.0408(10) 0.0511(11) 0.0492(11) -0.0002(9) 0.0033(8) 0.0167(8)
C55 0.0781(14) 0.0482(11) 0.0415(10) 0.0137(9) 0.0298(10) 0.0183(10)
C54 0.0934(17) 0.0402(11) 0.0372(10) 0.0043(8) 0.0153(11) 0.0141(11)
N3 0.1269(19) 0.0622(13) 0.0557(11) 0.0037(9) 0.0520(13) -0.0166(12)
C53 0.0713(14) 0.0411(11) 0.0476(11) -0.0050(9) 0.0047(10) 0.0085(10)
C38 0.0346(9) 0.0546(12) 0.0538(11) -0.0052(9) 0.0135(8) 0.0085(8)
C47 0.0609(12) 0.0404(10) 0.0499(11) 0.0082(8) 0.0299(9) 0.0065(9)
C69 0.0795(14) 0.0448(11) 0.0350(10) 0.0089(8) 0.0148(9) 0.0032(10)
C70 0.0872(16) 0.0552(12) 0.0410(11) 0.0108(9) 0.0295(11) -0.0051(11)
C44 0.0633(13) 0.0606(13) 0.0697(14) -0.0176(11) 0.0336(11) -0.0240(11)
C29 0.0555(12) 0.0609(13) 0.0534(12) 0.0103(10) 0.0296(10) 0.0056(10)
C50 0.0745(14) 0.0483(11) 0.0454(11) 0.0180(9) 0.0197(10) 0.0211(10)
C68 0.0561(13) 0.0569(13) 0.0640(14) 0.0052(11) 0.0067(10) 0.0035(10)
C67 0.0628(13) 0.0529(13) 0.0716(15) -0.0027(11) 0.0186(11) -0.0071(10)
C28 0.0879(16) 0.0439(11) 0.0478(11) -0.0097(9) 0.0253(11) -0.0050(11)
B1 0.0281(8) 0.0290(9) 0.0270(8) 0.0032(7) 0.0077(7) -0.0033(7)
C45 0.0947(18) 0.0463(12) 0.0828(17) -0.0056(12) 0.0583(15) -0.0193(12)
C57 0.0525(12) 0.0643(14) 0.0747(15) -0.0258(12) 0.0145(11) -0.0138(10)
C48 0.0628(13) 0.0634(14) 0.0462(11) -0.0036(10) -0.0040(10) -0.0160(11)
C46 0.0914(17) 0.0420(11) 0.0669(14) 0.0099(10) 0.0488(13) 0.0006(11)
B2 0.0342(9) 0.0358(10) 0.0305(9) 0.0071(8) 0.0069(7) 0.0048(7)
C19 0.0674(14) 0.0837(17) 0.0387(11) -0.0080(11) -0.0048(10) -0.0008(12)
C64 0.0758(16) 0.0704(16) 0.0680(15) 0.0085(12) 0.0315(12) -0.0134(12)
C74 0.0859(16) 0.0434(12) 0.0611(14) -0.0174(10) 0.0025(12) 0.0098(11)
C61 0.0915(19) 0.0453(13) 0.0696(16) -0.0039(11) -0.0199(14) 0.0227(12)
C75 0.0863(16) 0.0342(11) 0.0687(14) 0.0021(10) 0.0091(12) -0.0063(11)
C62 0.0604(13) 0.0530(13) 0.0798(17) -0.0161(12) 0.0003(12) 0.0157(11)
C76 0.0906(17) 0.0401(11) 0.0628(14) 0.0160(10) 0.0184(12) -0.0070(11)
C73 0.0855(17) 0.0615(14) 0.0589(14) -0.0136(11) 0.0170(12) 0.0181(13)
C63 0.0624(14) 0.0867(18) 0.0661(15) -0.0033(13) 0.0315(12) 0.0050(12)
O1 0.120(2) 0.136(2) 0.201(3) -0.087(2) 0.077(2) -0.0319(19)
C58 0.139(3) 0.0614(15) 0.0467(13) -0.0068(11) 0.0270(15) 0.0152(16)
C66 0.107(2) 0.0589(14) 0.0851(18) -0.0003(13) 0.0575(16) -0.0243(14)
C72 0.126(2) 0.094(2) 0.0591(15) -0.0185(14) 0.0559(16) -0.0124(18)
C71 0.164(3) 0.0800(19) 0.0547(14) 0.0042(13) 0.0605(18) -0.0149(19)
C59 0.197(4) 0.0529(16) 0.0707(18) 0.0255(13) 0.067(2) -0.005(2)
C60 0.170(3) 0.0630(17) 0.0550(15) 0.0305(13) 0.0284(18) 0.023(2)
C65 0.148(3) 0.0778(18) 0.0860(19) -0.0029(15) 0.080(2) -0.0338(19)
C92 0.119(3) 0.090(2) 0.083(2) -0.0110(17) 0.0488(19) -0.0016(19)
C91 0.0736(19) 0.204(4) 0.0571(16) 0.028(2) 0.0140(14) -0.020(2)
C49 0.167(3) 0.0619(17) 0.133(3) -0.0114(18) 0.090(3) -0.047(2)
C94 0.089(2) 0.101(3) 0.189(4) 0.070(3) 0.000(3) -0.002(2)
C93 0.128(3) 0.084(2) 0.118(3) -0.018(2) -0.035(2) 0.024(2)

loop_
_atom_type_symbol
_atom_type_description
_atom_type_scat_dispersion_real
_atom_type_scat_dispersion_imag
_atom_type_scat_source
C C 0.0033 0.0016 'International Tables Vol C Tables 4.2.6.8 and 6.1.1.4'
H H 0.0000 0.0000 'International Tables Vol C Tables 4.2.6.8 and 6.1.1.4'
B B 0.0013 0.0007 'International Tables Vol C Tables 4.2.6.8 and 6.1.1.4'
K K 0.2009 0.2494 'International Tables Vol C Tables 4.2.6.8 and 6.1.1.4'
N N 0.0061 0.0033 'International Tables Vol C Tables 4.2.6.8 and 6.1.1.4'
O O 0.0106 0.0060 'International Tables Vol C Tables 4.2.6.8 and 6.1.1.4'

loop_
_geom_angle_atom_site_label_1
_geom_angle_atom_site_label_2
_geom_angle_atom_site_label_3
_geom_angle
_geom_angle_site_symmetry_1
_geom_angle_site_symmetry_3
_geom_angle_publ_flag
O5 K1 O2 59.31(4) . . ?
O5 K1 O3 135.19(4) . . ?
O5 K1 N4 61.20(4) . . ?
O5 K1 N3 118.23(6) . . ?
O6 K1 O5 101.27(4) . . ?
O6 K1 O2 142.44(4) . . ?
O6 K1 O3 118.06(5) . . ?
O6 K1 N4 61.30(5) . . ?
O6 K1 N3 119.75(6) . . ?
O8 K1 O5 96.71(4) . . ?
O8 K1 O6 97.41(4) . . ?
O8 K1 O2 115.54(4) . . ?
O8 K1 O3 59.62(4) . . ?
O8 K1 N4 60.50(5) . . ?
O8 K1 N3 118.99(5) . . ?
O2 K1 N4 119.17(5) . . ?
O2 K1 N3 60.08(6) . . ?
O3 K1 O2 94.96(5) . . ?
O3 K1 N4 119.25(5) . . ?
O3 K1 N3 60.43(5) . . ?
O4 K1 O5 123.41(4) . . ?
O4 K1 O6 59.79(5) . . ?
O4 K1 O8 135.65(5) . . ?
O4 K1 O2 102.00(5) . . ?
O4 K1 O3 95.93(4) . . ?
O4 K1 N4 120.36(5) . . ?
O4 K1 N3 60.67(6) . . ?
N4 K1 N3 178.96(6) . . ?
C69 O5 K1 116.48(11) . . ?
C68 O5 K1 115.36(12) . . ?
C68 O5 C69 110.31(15) . . ?
C5 N1 B1 113.40(12) . . ?
C1 N1 C5 117.72(13) . . ?
C1 N1 B1 128.47(12) . . ?
C35 N2 B2 113.72(12) . . ?
C31 N2 C35 117.02(13) . . ?
C31 N2 B2 129.08(13) . . ?
C62 O6 K1 115.04(14) . . ?
C63 O6 K1 115.27(12) . . ?
C63 O6 C62 111.15(18) . . ?
C74 O8 K1 116.39(12) . . ?
C75 O8 K1 117.94(12) . . ?
C75 O8 C74 111.79(17) . . ?
C67 O2 K1 114.24(12) . . ?
C67 O2 C66 110.61(17) . . ?
C66 O2 K1 115.74(15) . . ?
C73 O3 K1 113.46(12) . . ?
C73 O3 C72 111.1(2) . . ?
C72 O3 K1 116.74(13) . . ?
C61 O4 K1 117.75(13) . . ?
C60 O4 K1 120.22(17) . . ?
C60 O4 C61 111.9(2) . . ?
C33 C3 C2 122.64(13) . . ?
C4 C3 C33 122.83(14) . . ?
C4 C3 C2 114.52(13) . . ?
C3 C33 C32 122.94(14) . . ?
C34 C33 C3 122.69(14) . . ?
C34 C33 C32 114.34(13) . . ?
C11 C6 C5 110.68(13) . . ?
C7 C6 C5 126.41(15) . . ?
C7 C6 C11 122.91(15) . . ?
C3 C2 H 119.4 . . ?
C1 C2 C3 121.24(14) . . ?
C1 C2 H 119.4 . . ?
N1 C5 C6 109.09(13) . . ?
C4 C5 N1 122.03(13) . . ?
C4 C5 C6 128.84(14) . . ?
N1 C1 HA 118.6 . . ?
C2 C1 N1 122.83(14) . . ?
C2 C1 HA 118.6 . . ?
C33 C34 HB 119.2 . . ?
C35 C34 C33 121.58(14) . . ?
C35 C34 HB 119.2 . . ?
N2 C35 C36 109.28(13) . . ?
C34 C35 N2 122.32(14) . . ?
C34 C35 C36 128.39(14) . . ?
C13 C12 C17 115.94(14) . . ?
C13 C12 B1 125.10(13) . . ?
C17 C12 B1 118.25(13) . . ?
C6 C11 B1 109.91(13) . . ?
C10 C11 C6 116.38(15) . . ?
C10 C11 B1 132.76(15) . . ?
C33 C32 HC 119.4 . . ?
C31 C32 C33 121.23(14) . . ?
C31 C32 HC 119.4 . . ?
C12 C13 C18 123.11(14) . . ?
C14 C13 C12 120.73(15) . . ?
C14 C13 C18 116.13(14) . . ?
C3 C4 HD 119.2 . . ?
C5 C4 C3 121.65(14) . . ?
C5 C4 HD 119.2 . . ?
C26 C21 C22 115.69(15) . . ?
C26 C21 B1 122.22(14) . . ?
C22 C21 B1 121.69(13) . . ?
C70 N4 K1 107.93(11) . . ?
C64 N4 K1 108.61(12) . . ?
C64 N4 C70 110.46(18) . . ?
C64 N4 C76 110.06(18) . . ?
C76 N4 K1 109.92(13) . . ?
C76 N4 C70 109.82(17) . . ?
C12 C17 C20 122.95(14) . . ?
C16 C17 C12 121.20(15) . . ?
C16 C17 C20 115.85(15) . . ?
N2 C31 HE 118.4 . . ?
C32 C31 N2 123.30(14) . . ?
C32 C31 HE 118.4 . . ?
C21 C26 C30 121.85(15) . . ?
C25 C26 C21 121.36(16) . . ?
C25 C26 C30 116.78(15) . . ?
C41 C36 C35 110.89(14) . . ?
C37 C36 C35 126.32(15) . . ?
C37 C36 C41 122.77(15) . . ?
C6 C7 HF 120.6 . . ?
C8 C7 C6 118.83(17) . . ?
C8 C7 HF 120.6 . . ?
C13 C14 HG 118.6 . . ?
C15 C14 C13 122.76(16) . . ?
C15 C14 HG 118.6 . . ?
C21 C22 C27 123.65(15) . . ?
C23 C22 C21 121.14(15) . . ?
C23 C22 C27 115.21(15) . . ?
C36 C41 B2 110.29(13) . . ?
C40 C41 C36 116.23(15) . . ?
C40 C41 B2 133.10(16) . . ?
C17 C16 HH 118.8 . . ?
C15 C16 C17 122.47(16) . . ?
C15 C16 HH 118.8 . . ?
C11 C10 HI 119.4 . . ?
C9 C10 C11 121.18(17) . . ?
C9 C10 HI 119.4 . . ?
C52 C51 B2 122.59(16) . . ?
C56 C51 C52 115.68(17) . . ?
C56 C51 B2 121.70(16) . . ?
C10 C9 HJ 119.5 . . ?
C10 C9 C8 121.01(16) . . ?
C8 C9 HJ 119.5 . . ?
C14 C15 C19 121.24(18) . . ?
C16 C15 C14 116.87(15) . . ?
C16 C15 C19 121.89(19) . . ?
C7 C8 C9 119.68(16) . . ?
C7 C8 HK 120.2 . . ?
C9 C8 HK 120.2 . . ?
C22 C23 HL 118.8 . . ?
C24 C23 C22 122.43(17) . . ?
C24 C23 HL 118.8 . . ?
C26 C25 HM 118.8 . . ?
C24 C25 C26 122.48(16) . . ?
C24 C25 HM 118.8 . . ?
C36 C37 HN 120.5 . . ?
C38 C37 C36 118.94(17) . . ?
C38 C37 HN 120.5 . . ?
C43 C42 C47 116.08(17) . . ?
C43 C42 B2 126.49(15) . . ?
C47 C42 B2 117.14(15) . . ?
C26 C30 HO 109.5 . . ?
C26 C30 HP 109.5 . . ?
C26 C30 HQ 109.5 . . ?
HO C30 HP 109.5 . . ?
HO C30 HQ 109.5 . . ?
HP C30 HQ 109.5 . . ?
C13 C18 HR 109.5 . . ?
C13 C18 HS 109.5 . . ?
C13 C18 HT 109.5 . . ?
HR C18 HS 109.5 . . ?
HR C18 HT 109.5 . . ?
HS C18 HT 109.5 . . ?
C41 C40 HU 119.3 . . ?
C39 C40 C41 121.43(17) . . ?
C39 C40 HU 119.3 . . ?
C23 C24 C25 116.83(16) . . ?
C23 C24 C28 120.59(18) . . ?
C25 C24 C28 122.57(17) . . ?
C42 C43 C48 123.14(17) . . ?
C44 C43 C42 120.97(19) . . ?
C44 C43 C48 115.89(19) . . ?
C51 C52 C57 122.55(17) . . ?
C53 C52 C51 121.56(19) . . ?
C53 C52 C57 115.87(19) . . ?
C51 C56 C29 123.75(17) . . ?
C55 C56 C51 120.55(19) . . ?
C55 C56 C29 115.70(18) . . ?
C17 C20 HV 109.5 . . ?
C17 C20 HW 109.5 . . ?
C17 C20 HX 109.5 . . ?
HV C20 HW 109.5 . . ?
HV C20 HX 109.5 . . ?
HW C20 HX 109.5 . . ?
C22 C27 HY 109.5 . . ?
C22 C27 HZ 109.5 . . ?
C22 C27 H1 109.5 . . ?
HY C27 HZ 109.5 . . ?
HY C27 H1 109.5 . . ?
HZ C27 H1 109.5 . . ?
C40 C39 H2 119.6 . . ?
C40 C39 C38 120.79(17) . . ?
C38 C39 H2 119.6 . . ?
C56 C55 H3 118.5 . . ?
C54 C55 C56 123.0(2) . . ?
C54 C55 H3 118.5 . . ?
C55 C54 C58 121.9(2) . . ?
C53 C54 C55 116.58(19) . . ?
C53 C54 C58 121.5(2) . . ?
C71 N3 K1 108.50(15) . . ?
C71 N3 C59 109.5(2) . . ?
C59 N3 K1 107.06(15) . . ?
C65 N3 K1 111.03(15) . . ?
C65 N3 C71 110.8(2) . . ?
C65 N3 C59 109.9(3) . . ?
C52 C53 H4 118.8 . . ?
C54 C53 C52 122.5(2) . . ?
C54 C53 H4 118.8 . . ?
C37 C38 C39 119.72(17) . . ?
C37 C38 H5 120.1 . . ?
C39 C38 H5 120.1 . . ?
C42 C47 C50 123.37(17) . . ?
C46 C47 C42 120.7(2) . . ?
C46 C47 C50 115.88(18) . . ?
O5 C69 H6 109.7 . . ?
O5 C69 H7 109.7 . . ?
O5 C69 C70 109.80(16) . . ?
H6 C69 H7 108.2 . . ?
C70 C69 H6 109.7 . . ?
C70 C69 H7 109.7 . . ?
N4 C70 C69 114.60(17) . . ?
N4 C70 H8 108.6 . . ?
N4 C70 H9 108.6 . . ?
C69 C70 H8 108.6 . . ?
C69 C70 H9 108.6 . . ?
H8 C70 H9 107.6 . . ?
C43 C44 H10 118.8 . . ?
C45 C44 C43 122.4(2) . . ?
C45 C44 H10 118.8 . . ?
C56 C29 H11 109.5 . . ?
C56 C29 H12 109.5 . . ?
C56 C29 H13 109.5 . . ?
H11 C29 H12 109.5 . . ?
H11 C29 H13 109.5 . . ?
H12 C29 H13 109.5 . . ?
C47 C50 H14 109.5 . . ?
C47 C50 H15 109.5 . . ?
C47 C50 H16 109.5 . . ?
H14 C50 H15 109.5 . . ?
H14 C50 H16 109.5 . . ?
H15 C50 H16 109.5 . . ?
O5 C68 H17 109.7 . . ?
O5 C68 H18 109.7 . . ?
O5 C68 C67 109.95(18) . . ?
H17 C68 H18 108.2 . . ?
C67 C68 H17 109.7 . . ?
C67 C68 H18 109.7 . . ?
O2 C67 C68 109.78(18) . . ?
O2 C67 H19 109.7 . . ?
O2 C67 H20 109.7 . . ?
C68 C67 H19 109.7 . . ?
C68 C67 H20 109.7 . . ?
H19 C67 H20 108.2 . . ?
C24 C28 H21 109.5 . . ?
C24 C28 H22 109.5 . . ?
C24 C28 H23 109.5 . . ?
H21 C28 H22 109.5 . . ?
H21 C28 H23 109.5 . . ?
H22 C28 H23 109.5 . . ?
N1 B1 C12 116.81(12) . . ?
N1 B1 C11 96.05(11) . . ?
N1 B1 C21 102.21(12) . . ?
C11 B1 C12 99.87(12) . . ?
C11 B1 C21 124.10(13) . . ?
C21 B1 C12 116.87(12) . . ?
C44 C45 C49 121.2(3) . . ?
C46 C45 C44 116.9(2) . . ?
C46 C45 C49 121.9(3) . . ?
C52 C57 H24 109.5 . . ?
C52 C57 H25 109.5 . . ?
C52 C57 H26 109.5 . . ?
H24 C57 H25 109.5 . . ?
H24 C57 H26 109.5 . . ?
H25 C57 H26 109.5 . . ?
C43 C48 H27 109.5 . . ?
C43 C48 H28 109.5 . . ?
C43 C48 H29 109.5 . . ?
H27 C48 H28 109.5 . . ?
H27 C48 H29 109.5 . . ?
H28 C48 H29 109.5 . . ?
C47 C46 H30 118.5 . . ?
C45 C46 C47 122.9(2) . . ?
C45 C46 H30 118.5 . . ?
N2 B2 C41 95.70(12) . . ?
N2 B2 C51 104.51(13) . . ?
N2 B2 C42 117.02(13) . . ?
C41 B2 C51 121.58(14) . . ?
C41 B2 C42 103.03(13) . . ?
C51 B2 C42 114.28(14) . . ?
C15 C19 H31 109.5 . . ?
C15 C19 H32 109.5 . . ?
C15 C19 H33 109.5 . . ?
H31 C19 H32 109.5 . . ?
H31 C19 H33 109.5 . . ?
H32 C19 H33 109.5 . . ?
N4 C64 H34 108.5 . . ?
N4 C64 H35 108.5 . . ?
N4 C64 C63 115.16(19) . . ?
H34 C64 H35 107.5 . . ?
C63 C64 H34 108.5 . . ?
C63 C64 H35 108.5 . . ?
O8 C74 H36 109.6 . . ?
O8 C74 H37 109.6 . . ?
O8 C74 C73 110.10(19) . . ?
H36 C74 H37 108.2 . . ?
C73 C74 H36 109.6 . . ?
C73 C74 H37 109.6 . . ?
O4 C61 H38 109.7 . . ?
O4 C61 H39 109.7 . . ?
O4 C61 C62 109.93(18) . . ?
H38 C61 H39 108.2 . . ?
C62 C61 H38 109.7 . . ?
C62 C61 H39 109.7 . . ?
O8 C75 H40 109.8 . . ?
O8 C75 H41 109.8 . . ?
O8 C75 C76 109.37(18) . . ?
H40 C75 H41 108.2 . . ?
C76 C75 H40 109.8 . . ?
C76 C75 H41 109.8 . . ?
O6 C62 C61 110.10(19) . . ?
O6 C62 H42 109.6 . . ?
O6 C62 H43 109.6 . . ?
C61 C62 H42 109.6 . . ?
C61 C62 H43 109.6 . . ?
H42 C62 H43 108.2 . . ?
N4 C76 C75 113.95(18) . . ?
N4 C76 H44 108.8 . . ?
N4 C76 H45 108.8 . . ?
C75 C76 H44 108.8 . . ?
C75 C76 H45 108.8 . . ?
H44 C76 H45 107.7 . . ?
O3 C73 C74 109.75(19) . . ?
O3 C73 H46 109.7 . . ?
O3 C73 H47 109.7 . . ?
C74 C73 H46 109.7 . . ?
C74 C73 H47 109.7 . . ?
H46 C73 H47 108.2 . . ?
O6 C63 C64 109.06(19) . . ?
O6 C63 H48 109.9 . . ?
O6 C63 H49 109.9 . . ?
C64 C63 H48 109.9 . . ?
C64 C63 H49 109.9 . . ?
H48 C63 H49 108.3 . . ?
C94 O1 C91 107.1(3) . . ?
C54 C58 H50 109.5 . . ?
C54 C58 H51 109.5 . . ?
C54 C58 H52 109.5 . . ?
H50 C58 H51 109.5 . . ?
H50 C58 H52 109.5 . . ?
H51 C58 H52 109.5 . . ?
O2 C66 H53 109.8 . . ?
O2 C66 H54 109.8 . . ?
O2 C66 C65 109.3(2) . . ?
H53 C66 H54 108.3 . . ?
C65 C66 H53 109.8 . . ?
C65 C66 H54 109.8 . . ?
O3 C72 H55 109.9 . . ?
O3 C72 H56 109.9 . . ?
O3 C72 C71 109.0(2) . . ?
H55 C72 H56 108.3 . . ?
C71 C72 H55 109.9 . . ?
C71 C72 H56 109.9 . . ?
N3 C71 C72 113.2(2) . . ?
N3 C71 H57 108.9 . . ?
N3 C71 H58 108.9 . . ?
C72 C71 H57 108.9 . . ?
C72 C71 H58 108.9 . . ?
H57 C71 H58 107.8 . . ?
N3 C59 H59 108.6 . . ?
N3 C59 H60 108.6 . . ?
N3 C59 C60 114.6(2) . . ?
H59 C59 H60 107.6 . . ?
C60 C59 H59 108.6 . . ?
C60 C59 H60 108.6 . . ?
O4 C60 C59 109.7(2) . . ?
O4 C60 H61 109.7 . . ?
O4 C60 H62 109.7 . . ?
C59 C60 H61 109.7 . . ?
C59 C60 H62 109.7 . . ?
H61 C60 H62 108.2 . . ?
N3 C65 C66 114.3(2) . . ?
N3 C65 H63 108.7 . . ?
N3 C65 H64 108.7 . . ?
C66 C65 H63 108.7 . . ?
C66 C65 H64 108.7 . . ?
H63 C65 H64 107.6 . . ?
H92A C92 H92B 108.8 . . ?
C91 C92 H92A 110.7 . . ?
C91 C92 H92B 110.7 . . ?
C93 C92 H92A 110.7 . . ?
C93 C92 H92B 110.7 . . ?
C93 C92 C91 105.3(3) . . ?
O1 C91 C92 110.5(3) . . ?
O1 C91 H91A 109.6 . . ?
O1 C91 H91B 109.6 . . ?
C92 C91 H91A 109.6 . . ?
C92 C91 H91B 109.6 . . ?
H91A C91 H91B 108.1 . . ?
C45 C49 H65 109.5 . . ?
C45 C49 H66 109.5 . . ?
C45 C49 H67 109.5 . . ?
H65 C49 H66 109.5 . . ?
H65 C49 H67 109.5 . . ?
H66 C49 H67 109.5 . . ?
O1 C94 H94A 110.1 . . ?
O1 C94 H94B 110.1 . . ?
O1 C94 C93 108.2(3) . . ?
H94A C94 H94B 108.4 . . ?
C93 C94 H94A 110.1 . . ?
C93 C94 H94B 110.1 . . ?
C92 C93 C94 108.0(3) . . ?
C92 C93 H93A 110.1 . . ?
C92 C93 H93B 110.1 . . ?
C94 C93 H93A 110.1 . . ?
C94 C93 H93B 110.1 . . ?
H93A C93 H93B 108.4 . . ?

loop_
_geom_bond_atom_site_label_1
_geom_bond_atom_site_label_2
_geom_bond_distance
_geom_bond_site_symmetry_2
_geom_bond_publ_flag
K1 O5 2.8356(13) . ?
K1 O6 2.8315(15) . ?
K1 O8 2.8156(14) . ?
K1 O2 2.8865(16) . ?
K1 O3 2.8604(14) . ?
K1 O4 2.7720(14) . ?
K1 N4 2.9764(16) . ?
K1 N3 2.9828(18) . ?
O5 C69 1.422(2) . ?
O5 C68 1.415(3) . ?
N1 C5 1.3707(19) . ?
N1 C1 1.3615(19) . ?
N1 B1 1.612(2) . ?
N2 C35 1.372(2) . ?
N2 C31 1.359(2) . ?
N2 B2 1.613(2) . ?
O6 C62 1.424(3) . ?
O6 C63 1.424(3) . ?
O8 C74 1.427(3) . ?
O8 C75 1.416(3) . ?
O2 C67 1.416(3) . ?
O2 C66 1.419(3) . ?
O3 C73 1.407(3) . ?
O3 C72 1.420(3) . ?
O4 C61 1.429(3) . ?
O4 C60 1.411(3) . ?
C3 C33 1.430(2) . ?
C3 C2 1.433(2) . ?
C3 C4 1.421(2) . ?
C33 C34 1.419(2) . ?
C33 C32 1.432(2) . ?
C6 C5 1.464(2) . ?
C6 C11 1.404(2) . ?
C6 C7 1.394(2) . ?
C2 H 0.9300 . ?
C2 C1 1.359(2) . ?
C5 C4 1.369(2) . ?
C1 HA 0.9300 . ?
C34 HB 0.9300 . ?
C34 C35 1.370(2) . ?
C35 C36 1.459(2) . ?
C12 C13 1.416(2) . ?
C12 C17 1.420(2) . ?
C12 B1 1.658(2) . ?
C11 C10 1.399(2) . ?
C11 B1 1.639(2) . ?
C32 HC 0.9300 . ?
C32 C31 1.357(2) . ?
C13 C14 1.393(2) . ?
C13 C18 1.513(2) . ?
C4 HD 0.9300 . ?
C21 C26 1.417(2) . ?
C21 C22 1.418(2) . ?
C21 B1 1.651(2) . ?
N4 C70 1.480(3) . ?
N4 C64 1.468(3) . ?
N4 C76 1.472(3) . ?
C17 C16 1.390(2) . ?
C17 C20 1.516(2) . ?
C31 HE 0.9300 . ?
C26 C25 1.394(2) . ?
C26 C30 1.510(3) . ?
C36 C41 1.405(2) . ?
C36 C37 1.397(2) . ?
C7 HF 0.9300 . ?
C7 C8 1.379(2) . ?
C14 HG 0.9300 . ?
C14 C15 1.384(3) . ?
C22 C23 1.399(2) . ?
C22 C27 1.514(2) . ?
C41 C40 1.400(2) . ?
C41 B2 1.643(2) . ?
C16 HH 0.9300 . ?
C16 C15 1.378(3) . ?
C10 HI 0.9300 . ?
C10 C9 1.382(3) . ?
C51 C52 1.414(3) . ?
C51 C56 1.413(3) . ?
C51 B2 1.656(3) . ?
C9 HJ 0.9300 . ?
C9 C8 1.389(3) . ?
C15 C19 1.513(2) . ?
C8 HK 0.9300 . ?
C23 HL 0.9300 . ?
C23 C24 1.383(3) . ?
C25 HM 0.9300 . ?
C25 C24 1.384(3) . ?
C37 HN 0.9300 . ?
C37 C38 1.379(3) . ?
C42 C43 1.411(3) . ?
C42 C47 1.420(2) . ?
C42 B2 1.660(3) . ?
C30 HO 0.9600 . ?
C30 HP 0.9600 . ?
C30 HQ 0.9600 . ?
C18 HR 0.9600 . ?
C18 HS 0.9600 . ?
C18 HT 0.9600 . ?
C40 HU 0.9300 . ?
C40 C39 1.384(3) . ?
C24 C28 1.509(3) . ?
C43 C44 1.399(3) . ?
C43 C48 1.515(3) . ?
C52 C53 1.395(3) . ?
C52 C57 1.509(3) . ?
C56 C55 1.406(3) . ?
C56 C29 1.517(3) . ?
C20 HV 0.9600 . ?
C20 HW 0.9600 . ?
C20 HX 0.9600 . ?
C27 HY 0.9600 . ?
C27 HZ 0.9600 . ?
C27 H1 0.9600 . ?
C39 H2 0.9300 . ?
C39 C38 1.389(3) . ?
C55 H3 0.9300 . ?
C55 C54 1.377(3) . ?
C54 C53 1.376(3) . ?
C54 C58 1.518(3) . ?
N3 C71 1.472(3) . ?
N3 C59 1.472(4) . ?
N3 C65 1.466(4) . ?
C53 H4 0.9300 . ?
C38 H5 0.9300 . ?
C47 C50 1.517(3) . ?
C47 C46 1.395(3) . ?
C69 H6 0.9700 . ?
C69 H7 0.9700 . ?
C69 C70 1.484(3) . ?
C70 H8 0.9700 . ?
C70 H9 0.9700 . ?
C44 H10 0.9300 . ?
C44 C45 1.383(4) . ?
C29 H11 0.9600 . ?
C29 H12 0.9600 . ?
C29 H13 0.9600 . ?
C50 H14 0.9600 . ?
C50 H15 0.9600 . ?
C50 H16 0.9600 . ?
C68 H17 0.9700 . ?
C68 H18 0.9700 . ?
C68 C67 1.484(3) . ?
C67 H19 0.9700 . ?
C67 H20 0.9700 . ?
C28 H21 0.9600 . ?
C28 H22 0.9600 . ?
C28 H23 0.9600 . ?
C45 C46 1.371(4) . ?
C45 C49 1.526(3) . ?
C57 H24 0.9600 . ?
C57 H25 0.9600 . ?
C57 H26 0.9600 . ?
C48 H27 0.9600 . ?
C48 H28 0.9600 . ?
C48 H29 0.9600 . ?
C46 H30 0.9300 . ?
C19 H31 0.9600 . ?
C19 H32 0.9600 . ?
C19 H33 0.9600 . ?
C64 H34 0.9700 . ?
C64 H35 0.9700 . ?
C64 C63 1.496(3) . ?
C74 H36 0.9700 . ?
C74 H37 0.9700 . ?
C74 C73 1.481(4) . ?
C61 H38 0.9700 . ?
C61 H39 0.9700 . ?
C61 C62 1.477(4) . ?
C75 H40 0.9700 . ?
C75 H41 0.9700 . ?
C75 C76 1.502(3) . ?
C62 H42 0.9700 . ?
C62 H43 0.9700 . ?
C76 H44 0.9700 . ?
C76 H45 0.9700 . ?
C73 H46 0.9700 . ?
C73 H47 0.9700 . ?
C63 H48 0.9700 . ?
C63 H49 0.9700 . ?
O1 C91 1.396(5) . ?
O1 C94 1.393(5) . ?
C58 H50 0.9600 . ?
C58 H51 0.9600 . ?
C58 H52 0.9600 . ?
C66 H53 0.9700 . ?
C66 H54 0.9700 . ?
C66 C65 1.503(4) . ?
C72 H55 0.9700 . ?
C72 H56 0.9700 . ?
C72 C71 1.496(4) . ?
C71 H57 0.9700 . ?
C71 H58 0.9700 . ?
C59 H59 0.9700 . ?
C59 H60 0.9700 . ?
C59 C60 1.474(5) . ?
C60 H61 0.9700 . ?
C60 H62 0.9700 . ?
C65 H63 0.9700 . ?
C65 H64 0.9700 . ?
C92 H92A 0.9700 . ?
C92 H92B 0.9700 . ?
C92 C91 1.426(5) . ?
C92 C93 1.421(5) . ?
C91 H91A 0.9700 . ?
C91 H91B 0.9700 . ?
C49 H65 0.9600 . ?
C49 H66 0.9600 . ?
C49 H67 0.9600 . ?
C94 H94A 0.9700 . ?
C94 H94B 0.9700 . ?
C94 C93 1.437(5) . ?
C93 H93A 0.9700 . ?
C93 H93B 0.9700 . ?

loop_
_geom_torsion_atom_site_label_1
_geom_torsion_atom_site_label_2
_geom_torsion_atom_site_label_3
_geom_torsion_atom_site_label_4
_geom_torsion
_geom_torsion_site_symmetry_1
_geom_torsion_site_symmetry_2
_geom_torsion_site_symmetry_3
_geom_torsion_site_symmetry_4
_geom_torsion_publ_flag
K1 O5 C69 C70 -47.42(19) . . . . ?
K1 O5 C68 C67 49.4(2) . . . . ?
K1 O6 C62 C61 46.6(2) . . . . ?
K1 O6 C63 C64 -51.7(2) . . . . ?
K1 O8 C74 C73 43.5(2) . . . . ?
K1 O8 C75 C76 -48.9(2) . . . . ?
K1 O2 C67 C68 46.9(2) . . . . ?
K1 O2 C66 C65 -51.0(3) . . . . ?
K1 O3 C73 C74 51.3(2) . . . . ?
K1 O3 C72 C71 -47.6(3) . . . . ?
K1 O4 C61 C62 44.4(2) . . . . ?
K1 O4 C60 C59 -42.1(3) . . . . ?
K1 N4 C70 C69 -46.4(2) . . . . ?
K1 N4 C64 C63 -42.5(2) . . . . ?
K1 N4 C76 C75 -42.8(2) . . . . ?
K1 N3 C71 C72 -49.2(3) . . . . ?
K1 N3 C59 C60 -48.2(3) . . . . ?
K1 N3 C65 C66 -41.9(3) . . . . ?
O5 C69 C70 N4 65.5(2) . . . . ?
O5 C68 C67 O2 -64.7(2) . . . . ?
N1 C5 C4 C3 0.3(2) . . . . ?
N2 C35 C36 C41 -2.04(18) . . . . ?
N2 C35 C36 C37 178.92(16) . . . . ?
O8 C74 C73 O3 -63.7(2) . . . . ?
O8 C75 C76 N4 62.5(3) . . . . ?
O2 C66 C65 N3 63.8(3) . . . . ?
O3 C72 C71 N3 67.1(3) . . . . ?
O4 C61 C62 O6 -59.8(2) . . . . ?
C3 C33 C34 C35 -179.43(15) . . . . ?
C3 C33 C32 C31 179.45(15) . . . . ?
C3 C2 C1 N1 1.4(2) . . . . ?
C33 C3 C2 C1 177.67(14) . . . . ?
C33 C3 C4 C5 -178.49(14) . . . . ?
C33 C34 C35 N2 1.0(2) . . . . ?
C33 C34 C35 C36 -178.73(15) . . . . ?
C33 C32 C31 N2 -1.0(3) . . . . ?
C6 C5 C4 C3 177.85(15) . . . . ?
C6 C11 C10 C9 0.1(2) . . . . ?
C6 C11 B1 N1 6.28(15) . . . . ?
C6 C11 B1 C12 -112.33(13) . . . . ?
C6 C11 B1 C21 115.47(16) . . . . ?
C6 C7 C8 C9 -0.1(3) . . . . ?
C2 C3 C33 C34 -174.84(14) . . . . ?
C2 C3 C33 C32 2.9(2) . . . . ?
C2 C3 C4 C5 0.1(2) . . . . ?
C5 N1 C1 C2 -0.9(2) . . . . ?
C5 N1 B1 C12 103.47(15) . . . . ?
C5 N1 B1 C11 -0.82(15) . . . . ?
C5 N1 B1 C21 -127.67(13) . . . . ?
C5 C6 C11 C10 180.00(14) . . . . ?
C5 C6 C11 B1 -9.72(17) . . . . ?
C5 C6 C7 C8 179.84(16) . . . . ?
C1 N1 C5 C6 -177.94(13) . . . . ?
C1 N1 C5 C4 0.0(2) . . . . ?
C1 N1 B1 C12 -84.14(19) . . . . ?
C1 N1 B1 C11 171.58(14) . . . . ?
C1 N1 B1 C21 44.73(18) . . . . ?
C34 C33 C32 C31 -2.6(2) . . . . ?
C34 C35 C36 C41 177.68(16) . . . . ?
C34 C35 C36 C37 -1.4(3) . . . . ?
C35 N2 C31 C32 4.6(2) . . . . ?
C35 N2 B2 C41 2.16(16) . . . . ?
C35 N2 B2 C51 126.87(14) . . . . ?
C35 N2 B2 C42 -105.62(16) . . . . ?
C35 C36 C41 C40 177.28(15) . . . . ?
C35 C36 C41 B2 3.53(19) . . . . ?
C35 C36 C37 C38 -179.80(17) . . . . ?
C12 C13 C14 C15 0.7(2) . . . . ?
C12 C17 C16 C15 -1.1(3) . . . . ?
C11 C6 C5 N1 9.14(17) . . . . ?
C11 C6 C5 C4 -168.62(15) . . . . ?
C11 C6 C7 C8 0.9(2) . . . . ?
C11 C10 C9 C8 0.7(3) . . . . ?
C32 C33 C34 C35 2.6(2) . . . . ?
C13 C12 C17 C16 1.9(2) . . . . ?
C13 C12 C17 C20 -178.29(15) . . . . ?
C13 C12 B1 N1 -18.2(2) . . . . ?
C13 C12 B1 C11 83.81(16) . . . . ?
C13 C12 B1 C21 -139.63(15) . . . . ?
C13 C14 C15 C16 0.1(3) . . . . ?
C13 C14 C15 C19 179.65(18) . . . . ?
C4 C3 C33 C34 3.6(2) . . . . ?
C4 C3 C33 C32 -178.57(15) . . . . ?
C4 C3 C2 C1 -0.9(2) . . . . ?
C21 C26 C25 C24 -0.2(3) . . . . ?
C21 C22 C23 C24 -2.2(3) . . . . ?
N4 C64 C63 O6 65.5(3) . . . . ?
C17 C12 C13 C14 -1.7(2) . . . . ?
C17 C12 C13 C18 176.57(14) . . . . ?
C17 C12 B1 N1 171.88(13) . . . . ?
C17 C12 B1 C11 -86.13(15) . . . . ?
C17 C12 B1 C21 50.43(18) . . . . ?
C17 C16 C15 C14 0.1(3) . . . . ?
C17 C16 C15 C19 -179.45(18) . . . . ?
C31 N2 C35 C34 -4.6(2) . . . . ?
C31 N2 C35 C36 175.16(14) . . . . ?
C31 N2 B2 C41 -172.71(15) . . . . ?
C31 N2 B2 C51 -48.0(2) . . . . ?
C31 N2 B2 C42 79.5(2) . . . . ?
C26 C21 C22 C23 3.0(2) . . . . ?
C26 C21 C22 C27 -176.29(16) . . . . ?
C26 C21 B1 N1 81.34(16) . . . . ?
C26 C21 B1 C12 -149.84(14) . . . . ?
C26 C21 B1 C11 -24.7(2) . . . . ?
C26 C25 C24 C23 1.1(3) . . . . ?
C26 C25 C24 C28 -179.61(17) . . . . ?
C36 C41 C40 C39 3.3(3) . . . . ?
C36 C41 B2 N2 -3.30(16) . . . . ?
C36 C41 B2 C51 -114.21(16) . . . . ?
C36 C41 B2 C42 116.16(15) . . . . ?
C36 C37 C38 C39 1.6(3) . . . . ?
C7 C6 C5 N1 -169.87(15) . . . . ?
C7 C6 C5 C4 12.4(3) . . . . ?
C7 C6 C11 C10 -0.9(2) . . . . ?
C7 C6 C11 B1 169.34(15) . . . . ?
C22 C21 C26 C25 -1.8(2) . . . . ?
C22 C21 C26 C30 177.33(15) . . . . ?
C22 C21 B1 N1 -91.12(16) . . . . ?
C22 C21 B1 C12 37.7(2) . . . . ?
C22 C21 B1 C11 162.81(14) . . . . ?
C22 C23 C24 C25 0.1(3) . . . . ?
C22 C23 C24 C28 -179.19(17) . . . . ?
C41 C36 C37 C38 1.3(3) . . . . ?
C41 C40 C39 C38 -0.6(3) . . . . ?
C10 C11 B1 N1 174.40(17) . . . . ?
C10 C11 B1 C12 55.8(2) . . . . ?
C10 C11 B1 C21 -76.4(2) . . . . ?
C10 C9 C8 C7 -0.7(3) . . . . ?
C51 C52 C53 C54 -2.5(3) . . . . ?
C51 C56 C55 C54 0.0(3) . . . . ?
C37 C36 C41 C40 -3.6(2) . . . . ?
C37 C36 C41 B2 -177.39(15) . . . . ?
C42 C43 C44 C45 -2.9(3) . . . . ?
C42 C47 C46 C45 -2.3(3) . . . . ?
C30 C26 C25 C24 -179.42(16) . . . . ?
C18 C13 C14 C15 -177.64(16) . . . . ?
C40 C41 B2 N2 -175.62(18) . . . . ?
C40 C41 B2 C51 73.5(3) . . . . ?
C40 C41 B2 C42 -56.2(2) . . . . ?
C40 C39 C38 C37 -1.9(3) . . . . ?
C43 C42 C47 C50 -176.59(17) . . . . ?
C43 C42 C47 C46 0.2(3) . . . . ?
C43 C42 B2 N2 10.3(2) . . . . ?
C43 C42 B2 C41 -93.14(19) . . . . ?
C43 C42 B2 C51 132.90(18) . . . . ?
C43 C44 C45 C46 0.8(3) . . . . ?
C43 C44 C45 C49 -178.4(2) . . . . ?
C52 C51 C56 C55 -3.6(2) . . . . ?
C52 C51 C56 C29 176.77(17) . . . . ?
C52 C51 B2 N2 -87.34(18) . . . . ?
C52 C51 B2 C41 18.9(2) . . . . ?
C52 C51 B2 C42 143.49(16) . . . . ?
C56 C51 C52 C53 4.8(3) . . . . ?
C56 C51 C52 C57 -173.62(18) . . . . ?
C56 C51 B2 N2 90.51(17) . . . . ?
C56 C51 B2 C41 -163.25(15) . . . . ?
C56 C51 B2 C42 -38.7(2) . . . . ?
C56 C55 C54 C53 2.5(3) . . . . ?
C56 C55 C54 C58 -179.99(19) . . . . ?
C20 C17 C16 C15 179.02(17) . . . . ?
C27 C22 C23 C24 177.11(16) . . . . ?
C55 C54 C53 C52 -1.2(3) . . . . ?
N3 C59 C60 O4 62.4(3) . . . . ?
C47 C42 C43 C44 2.3(3) . . . . ?
C47 C42 C43 C48 -178.64(18) . . . . ?
C47 C42 B2 N2 -176.13(15) . . . . ?
C47 C42 B2 C41 80.42(17) . . . . ?
C47 C42 B2 C51 -53.5(2) . . . . ?
C69 O5 C68 C67 -176.06(18) . . . . ?
C70 N4 C64 C63 75.7(2) . . . . ?
C70 N4 C76 C75 -161.4(2) . . . . ?
C44 C45 C46 C47 1.8(3) . . . . ?
C29 C56 C55 C54 179.67(18) . . . . ?
C50 C47 C46 C45 174.7(2) . . . . ?
C68 O5 C69 C70 178.59(18) . . . . ?
C67 O2 C66 C65 177.1(2) . . . . ?
B1 N1 C5 C6 -4.65(17) . . . . ?
B1 N1 C5 C4 173.29(14) . . . . ?
B1 N1 C1 C2 -172.98(14) . . . . ?
B1 C12 C13 C14 -171.83(14) . . . . ?
B1 C12 C13 C18 6.4(2) . . . . ?
B1 C12 C17 C16 172.74(15) . . . . ?
B1 C12 C17 C20 -7.4(2) . . . . ?
B1 C11 C10 C9 -167.40(16) . . . . ?
B1 C21 C26 C25 -174.70(14) . . . . ?
B1 C21 C26 C30 4.5(2) . . . . ?
B1 C21 C22 C23 175.91(14) . . . . ?
B1 C21 C22 C27 -3.4(2) . . . . ?
C57 C52 C53 C54 176.0(2) . . . . ?
C48 C43 C44 C45 177.9(2) . . . . ?
B2 N2 C35 C34 179.89(14) . . . . ?
B2 N2 C35 C36 -0.37(18) . . . . ?
B2 N2 C31 C32 179.36(16) . . . . ?
B2 C41 C40 C39 175.25(18) . . . . ?
B2 C51 C52 C53 -177.21(16) . . . . ?
B2 C51 C52 C57 4.3(3) . . . . ?
B2 C51 C56 C55 178.43(15) . . . . ?
B2 C51 C56 C29 -1.2(3) . . . . ?
B2 C42 C43 C44 175.92(17) . . . . ?
B2 C42 C43 C48 -5.0(3) . . . . ?
B2 C42 C47 C50 9.2(3) . . . . ?
B2 C42 C47 C46 -174.03(17) . . . . ?
C64 N4 C70 C69 -165.02(18) . . . . ?
C64 N4 C76 C75 76.7(2) . . . . ?
C74 O8 C75 C76 172.21(18) . . . . ?
C61 O4 C60 C59 173.3(2) . . . . ?
C75 O8 C74 C73 -176.89(19) . . . . ?
C62 O6 C63 C64 175.14(19) . . . . ?
C76 N4 C70 C69 73.4(2) . . . . ?
C76 N4 C64 C63 -162.9(2) . . . . ?
C73 O3 C72 C71 -179.8(2) . . . . ?
C63 O6 C62 C61 179.9(2) . . . . ?
O1 C94 C93 C92 7.6(5) . . . . ?
C58 C54 C53 C52 -178.76(19) . . . . ?
C66 O2 C67 C68 179.6(2) . . . . ?
C72 O3 C73 C74 -174.9(2) . . . . ?
C71 N3 C59 C60 69.2(3) . . . . ?
C71 N3 C65 C66 -162.5(2) . . . . ?
C59 N3 C71 C72 -165.7(3) . . . . ?
C59 N3 C65 C66 76.4(3) . . . . ?
C60 O4 C61 C62 -170.1(2) . . . . ?
C65 N3 C71 C72 72.9(3) . . . . ?
C65 N3 C59 C60 -168.9(2) . . . . ?
C91 O1 C94 C93 -9.8(5) . . . . ?
C91 C92 C93 C94 -2.2(5) . . . . ?
C49 C45 C46 C47 -179.0(2) . . . . ?
C94 O1 C91 C92 8.6(4) . . . . ?
C93 C92 C91 O1 -3.9(4) . . . . ?

loop_
_smtbx_masks_void_nr
_smtbx_masks_void_average_x
_smtbx_masks_void_average_y
_smtbx_masks_void_average_z
_smtbx_masks_void_volume
_smtbx_masks_void_count_electrons
_smtbx_masks_void_content
1 0.000 0.000 0.500 778.8 159.8 '4 THF'
2 0.000 0.500 0.000 778.8 159.8 '4 THF'
3 0.468 0.134 0.054 9.7 0.6 '0.02 TOLUENE'
4 0.468 0.366 0.554 9.7 0.6 '0.02 TOLUENE'
5 0.532 0.634 0.446 9.7 0.6 '0.02 TOLUENE'
6 0.532 0.866 0.946 9.7 0.6 '0.02 TOLUENE'
